data_7057977
loop_
_publ_author_name
'Cen, Peipei'
'Yuan, Weize'
'Luo, Shuchang'
'Liu, Xiangyu'
'Xie, Gang'
'Chen, Sanping'

_publ_section_title
;
 Solvent coligands fine-tuned the structures and magnetic properties of
 triple-bridged 1D azido-copper(ii) coordination polymers
;
_journal_issue 2
_journal_name_full 'New Journal of Chemistry'
_journal_page_first 601
_journal_paper_doi 10.1039/C8NJ04731F
_journal_volume 43
_journal_year 2019
_chemical_formula_sum 'C9 H8 Cu F3 N3 O3'
_chemical_formula_weight 326.72
_space_group_crystal_system triclinic
_space_group_IT_number 2
_space_group_name_Hall '-P 1'
_space_group_name_H-M_alt 'P -1'
_symmetry_space_group_name_Hall '-P 1'
_symmetry_space_group_name_H-M 'P -1'
_atom_sites_solution_hydrogens geom
_audit_creation_method SHELXL-2018/1
_audit_update_record
;
2018-06-18 deposited with the CCDC.
2018-11-20 downloaded from the CCDC.
;
_cell_angle_alpha 75.689(13)
_cell_angle_beta 83.872(13)
_cell_angle_gamma 85.763(12)
_cell_formula_units_Z 2
_cell_length_a 6.426(4)
_cell_length_b 7.471(5)
_cell_length_c 13.774(8)
_cell_measurement_reflns_used 357
_cell_measurement_temperature 296(2)
_cell_measurement_theta_max 17.44
_cell_measurement_theta_min 2.82
_cell_volume 636.3(7)
_computing_cell_refinement 'Bruker SAINT'
_computing_data_collection 'Bruker APEX2'
_computing_data_reduction 'Bruker SAINT'
_computing_molecular_graphics 'Bruker SHELXTL'
_computing_publication_material 'Bruker SHELXTL'
_computing_structure_refinement 'SHELXL-2018/1 (Sheldrick, 2018)'
_computing_structure_solution 'SHELXT 2014/5 (Sheldrick, 2014)'
_diffrn_ambient_temperature 296(2)
_diffrn_measured_fraction_theta_full 0.986
_diffrn_measured_fraction_theta_max 0.985
_diffrn_measurement_device_type 'Bruker APEX-II CCD'
_diffrn_measurement_method '\f and \w scans'
_diffrn_radiation_type MoK\a
_diffrn_radiation_wavelength 0.71073
_diffrn_reflns_av_R_equivalents 0.0526
_diffrn_reflns_av_unetI/netI 0.1309
_diffrn_reflns_Laue_measured_fraction_full 0.986
_diffrn_reflns_Laue_measured_fraction_max 0.985
_diffrn_reflns_limit_h_max 7
_diffrn_reflns_limit_h_min -7
_diffrn_reflns_limit_k_max 6
_diffrn_reflns_limit_k_min -8
_diffrn_reflns_limit_l_max 12
_diffrn_reflns_limit_l_min -16
_diffrn_reflns_number 3245
_diffrn_reflns_point_group_measured_fraction_full 0.986
_diffrn_reflns_point_group_measured_fraction_max 0.985
_diffrn_reflns_theta_full 25.242
_diffrn_reflns_theta_max 25.348
_diffrn_reflns_theta_min 1.532
_exptl_absorpt_coefficient_mu 1.760
_exptl_absorpt_correction_type multi-scan
_exptl_absorpt_process_details sadabs
_exptl_crystal_colour green
_exptl_crystal_density_diffrn 1.705
_exptl_crystal_description strip
_exptl_crystal_F_000 326
_exptl_crystal_size_max 0.220
_exptl_crystal_size_mid 0.200
_exptl_crystal_size_min 0.150
_exptl_transmission_factor_max 0.7452
_exptl_transmission_factor_min 0.5670
_refine_diff_density_max 1.788
_refine_diff_density_min -0.631
_refine_diff_density_rms 0.136
_refine_ls_extinction_method none
_refine_ls_goodness_of_fit_ref 0.948
_refine_ls_hydrogen_treatment constr
_refine_ls_matrix_type full
_refine_ls_number_parameters 192
_refine_ls_number_reflns 2296
_refine_ls_number_restraints 121
_refine_ls_restrained_S_all 0.950
_refine_ls_R_factor_all 0.1354
_refine_ls_R_factor_gt 0.0781
_refine_ls_shift/su_max 0.023
_refine_ls_shift/su_mean 0.001
_refine_ls_structure_factor_coef Fsqd
_refine_ls_weighting_details 'w=1/[\s^2^(Fo^2^)+(0.0986P)^2^] where P=(Fo^2^+2Fc^2^)/3'
_refine_ls_weighting_scheme calc
_refine_ls_wR_factor_gt 0.1774
_refine_ls_wR_factor_ref 0.2071
_reflns_Friedel_coverage 0.000
_reflns_number_gt 1240
_reflns_number_total 2296
_reflns_threshold_expression 'I > 2\s(I)'
_cod_data_source_file c8nj04731f2.cif
_cod_data_source_block xb6922_0m_a
_cod_depositor_comments 'Adding full bibliography for 7057977--7057979.cif.'
_cod_database_code 7057977
_shelx_shelxl_version_number 2018/1
_shelx_space_group_comment
; 
The symmetry employed for this shelxl refinement is uniquely defined 
by the following loop, which should always be used as a source of 
symmetry information in preference to the above space-group names. 
They are only intended as comments. 
;
_shelx_estimated_absorpt_t_min 0.698
_shelx_estimated_absorpt_t_max 0.778

loop_
_space_group_symop_operation_xyz
'x, y, z'
'-x, -y, -z'

loop_
_atom_site_label
_atom_site_type_symbol
_atom_site_fract_x
_atom_site_fract_y
_atom_site_fract_z
_atom_site_U_iso_or_equiv
_atom_site_adp_type
_atom_site_occupancy
_atom_site_site_symmetry_order
_atom_site_calc_flag
_atom_site_refinement_flags_posn
_atom_site_refinement_flags_adp
_atom_site_refinement_flags_occupancy
_atom_site_disorder_assembly
_atom_site_disorder_group
Cu1 Cu 0.500000 0.000000 0.500000 0.0392(5) Uani 1 2 d S . P . .
Cu2 Cu 0.000000 0.000000 0.500000 0.0385(5) Uani 1 2 d S . P . .
O1 O 0.4326(9) 0.2027(8) 0.3866(4) 0.0485(16) Uani 1 1 d . . . . .
O2 O 0.0856(9) 0.1985(8) 0.3861(4) 0.0526(17) Uani 1 1 d . . . . .
O3 O 0.2146(10) 0.1445(8) 0.5999(5) 0.0552(17) Uani 1 1 d . . . . .
H3A H 0.209235 0.257512 0.580144 0.066 Uiso 1 1 calc R U . . .
C8 C 0.2911(16) 0.8108(15) -0.0245(9) 0.095(3) Uani 1 1 d D U . . .
F1 F 0.467(3) 0.803(3) -0.0822(16) 0.105(5) Uani 0.54(4) 1 d D U P A 1
F2 F 0.278(4) 0.984(2) -0.0112(19) 0.099(5) Uani 0.54(4) 1 d D U P A 1
F3 F 0.129(3) 0.805(3) -0.0769(16) 0.105(5) Uani 0.54(4) 1 d D U P A 1
F1' F 0.491(2) 0.846(4) -0.062(2) 0.096(5) Uani 0.46(4) 1 d D U P A 2
F2' F 0.207(4) 0.976(2) -0.017(2) 0.101(5) Uani 0.46(4) 1 d D U P A 2
F3' F 0.219(6) 0.738(4) -0.0942(15) 0.107(5) Uani 0.46(4) 1 d D U P A 2
N1 N 0.2652(10) -0.1443(9) 0.4775(6) 0.0426(19) Uani 1 1 d . . . . .
N2 N 0.2672(11) -0.3122(11) 0.5053(6) 0.055(2) Uani 1 1 d . . . . .
N3 N 0.2606(13) -0.4643(11) 0.5324(9) 0.092(3) Uani 1 1 d . . . . .
C1 C 0.2606(14) 0.2573(11) 0.3510(7) 0.041(2) Uani 1 1 d . . . . .
C2 C 0.2674(9) 0.4087(8) 0.2568(4) 0.044(2) Uani 1 1 d G . . . .
C3 C 0.4480(8) 0.5047(10) 0.2210(5) 0.075(4) Uani 1 1 d G . . . .
H3 H 0.564535 0.480074 0.257730 0.090 Uiso 1 1 calc R U . . .
C4 C 0.4546(9) 0.6376(10) 0.1302(5) 0.094(4) Uani 1 1 d G . . . .
H4 H 0.575468 0.701893 0.106225 0.113 Uiso 1 1 calc R U . . .
C5 C 0.2805(11) 0.6745(9) 0.0753(4) 0.064(3) Uani 1 1 d G . . . .
C6 C 0.0998(9) 0.5785(10) 0.1112(5) 0.074(3) Uani 1 1 d G . . . .
H6 H -0.016702 0.603137 0.074415 0.089 Uiso 1 1 calc R U . . .
C7 C 0.0932(7) 0.4456(9) 0.2019(5) 0.063(3) Uani 1 1 d G . . . .
H7 H -0.027639 0.381317 0.225920 0.076 Uiso 1 1 calc R U . . .
C9 C 0.189(2) 0.0953(16) 0.7048(8) 0.094(4) Uani 1 1 d . . . . .
H9A H 0.233287 0.193332 0.730504 0.141 Uiso 1 1 calc R U . . .
H9B H 0.272511 -0.015671 0.729120 0.141 Uiso 1 1 calc R U . . .
H9C H 0.044339 0.074460 0.727066 0.141 Uiso 1 1 calc R U . . .

loop_
_atom_site_aniso_label
_atom_site_aniso_U_11
_atom_site_aniso_U_22
_atom_site_aniso_U_33
_atom_site_aniso_U_23
_atom_site_aniso_U_13
_atom_site_aniso_U_12
Cu1 0.0393(9) 0.0239(8) 0.0466(10) 0.0104(6) -0.0102(7) -0.0062(6)
Cu2 0.0366(9) 0.0265(8) 0.0417(10) 0.0129(6) -0.0026(7) -0.0057(6)
O1 0.046(4) 0.035(3) 0.053(4) 0.013(3) -0.009(3) -0.004(3)
O2 0.038(4) 0.050(4) 0.052(4) 0.020(3) -0.004(3) -0.002(3)
O3 0.076(5) 0.032(3) 0.052(4) 0.003(3) -0.006(3) -0.009(3)
C8 0.128(7) 0.077(5) 0.068(6) 0.026(5) -0.031(5) -0.044(6)
F1 0.151(8) 0.095(9) 0.061(9) 0.009(7) -0.014(7) -0.054(7)
F2 0.110(9) 0.071(6) 0.096(7) 0.030(5) -0.029(7) -0.031(6)
F3 0.148(9) 0.085(10) 0.065(8) 0.039(7) -0.045(8) -0.036(8)
F1' 0.125(7) 0.089(8) 0.068(8) 0.010(6) -0.017(6) -0.046(6)
F2' 0.120(10) 0.064(7) 0.093(9) 0.049(6) -0.038(9) -0.029(7)
F3' 0.149(11) 0.092(10) 0.066(8) 0.033(6) -0.045(8) -0.046(9)
N1 0.035(4) 0.021(4) 0.063(5) 0.005(3) -0.004(3) 0.004(3)
N2 0.040(5) 0.035(5) 0.091(7) -0.012(4) -0.014(4) -0.003(4)
N3 0.064(6) 0.028(5) 0.173(11) -0.006(6) 0.001(6) -0.013(5)
C1 0.044(5) 0.026(4) 0.050(6) -0.005(4) -0.007(5) 0.002(4)
C2 0.039(5) 0.034(5) 0.052(6) 0.008(4) -0.014(4) 0.001(4)
C3 0.056(7) 0.070(8) 0.077(8) 0.036(6) -0.030(6) -0.016(6)
C4 0.082(9) 0.104(10) 0.077(9) 0.034(7) -0.021(7) -0.048(8)
C5 0.088(8) 0.041(6) 0.057(7) 0.010(5) -0.024(6) -0.016(5)
C6 0.062(7) 0.077(8) 0.068(8) 0.015(6) -0.020(6) 0.004(6)
C7 0.051(6) 0.058(7) 0.065(7) 0.022(5) -0.018(5) -0.008(5)
C9 0.161(13) 0.071(8) 0.047(7) -0.001(6) -0.007(7) -0.039(8)

loop_
_atom_type_symbol
_atom_type_description
_atom_type_scat_dispersion_real
_atom_type_scat_dispersion_imag
_atom_type_scat_source
C C 0.0033 0.0016 'International Tables Vol C Tables 4.2.6.8 and 6.1.1.4'
H H 0.0000 0.0000 'International Tables Vol C Tables 4.2.6.8 and 6.1.1.4'
Cu Cu 0.3201 1.2651 'International Tables Vol C Tables 4.2.6.8 and 6.1.1.4'
F F 0.0171 0.0103 'International Tables Vol C Tables 4.2.6.8 and 6.1.1.4'
N N 0.0061 0.0033 'International Tables Vol C Tables 4.2.6.8 and 6.1.1.4'
O O 0.0106 0.0060 'International Tables Vol C Tables 4.2.6.8 and 6.1.1.4'

loop_
_geom_angle_atom_site_label_1
_geom_angle_atom_site_label_2
_geom_angle_atom_site_label_3
_geom_angle
_geom_angle_site_symmetry_1
_geom_angle_site_symmetry_3
O1 Cu1 O1 180.0 . 2_656
O1 Cu1 N1 90.9(3) . .
O1 Cu1 N1 89.1(3) 2_656 .
O1 Cu1 N1 89.1(3) . 2_656
O1 Cu1 N1 90.9(3) 2_656 2_656
N1 Cu1 N1 180.0(4) . 2_656
O1 Cu1 O3 85.6(2) . .
O1 Cu1 O3 94.4(2) 2_656 .
N1 Cu1 O3 83.3(2) . .
N1 Cu1 O3 96.7(2) 2_656 .
O2 Cu2 O2 180.0 . 2_556
O2 Cu2 N1 90.5(3) . .
O2 Cu2 N1 89.5(3) 2_556 .
O2 Cu2 N1 89.5(3) . 2_556
O2 Cu2 N1 90.5(3) 2_556 2_556
N1 Cu2 N1 180.0 . 2_556
O2 Cu2 O3 86.1(2) . .
O2 Cu2 O3 93.9(2) 2_556 .
N1 Cu2 O3 83.8(3) . .
N1 Cu2 O3 96.2(3) 2_556 .
C1 O1 Cu1 130.5(6) . .
C1 O2 Cu2 131.9(6) . .
C9 O3 Cu2 120.2(6) . .
C9 O3 Cu1 122.4(7) . .
Cu2 O3 Cu1 79.42(19) . .
C9 O3 H3A 109.5 . .
Cu2 O3 H3A 111.1 . .
Cu1 O3 H3A 111.2 . .
F1 C8 F3 109.1(11) . .
F1 C8 F2 104.3(11) . .
F3 C8 F2 104.5(11) . .
F2' C8 F3' 116.0(18) . .
F2' C8 F1' 103.7(12) . .
F3' C8 F1' 103.1(12) . .
F1 C8 C5 115.3(13) . .
F2' C8 C5 111.7(14) . .
F3 C8 C5 112.9(11) . .
F2 C8 C5 109.8(14) . .
F3' C8 C5 110.3(12) . .
F1' C8 C5 111.7(14) . .
N2 N1 Cu2 118.7(6) . .
N2 N1 Cu1 121.7(6) . .
Cu2 N1 Cu1 107.1(3) . .
N3 N2 N1 177.0(10) . .
O2 C1 O1 126.7(8) . .
O2 C1 C2 116.7(7) . .
O1 C1 C2 116.6(7) . .
C3 C2 C7 120.0 . .
C3 C2 C1 121.0(5) . .
C7 C2 C1 118.9(5) . .
C2 C3 C4 120.0 . .
C2 C3 H3 120.0 . .
C4 C3 H3 120.0 . .
C5 C4 C3 120.0 . .
C5 C4 H4 120.0 . .
C3 C4 H4 120.0 . .
C6 C5 C4 120.0 . .
C6 C5 C8 120.0(6) . .
C4 C5 C8 119.9(6) . .
C7 C6 C5 120.0 . .
C7 C6 H6 120.0 . .
C5 C6 H6 120.0 . .
C6 C7 C2 120.0 . .
C6 C7 H7 120.0 . .
C2 C7 H7 120.0 . .
O3 C9 H9A 109.5 . .
O3 C9 H9B 109.5 . .
H9A C9 H9B 109.5 . .
O3 C9 H9C 109.5 . .
H9A C9 H9C 109.5 . .
H9B C9 H9C 109.5 . .

loop_
_geom_bond_atom_site_label_1
_geom_bond_atom_site_label_2
_geom_bond_distance
_geom_bond_site_symmetry_2
Cu1 O1 1.949(5) .
Cu1 O1 1.949(5) 2_656
Cu1 N1 2.010(7) .
Cu1 N1 2.010(7) 2_656
Cu1 O3 2.515(7) .
Cu2 O2 1.936(6) .
Cu2 O2 1.936(6) 2_556
Cu2 N1 1.986(6) .
Cu2 N1 1.986(6) 2_556
Cu2 O3 2.514(6) .
O1 C1 1.257(9) .
O2 C1 1.242(10) .
O3 C9 1.395(11) .
O3 H3A 0.8200 .
C8 F1 1.317(12) .
C8 F2' 1.332(13) .
C8 F3 1.336(12) .
C8 F2 1.346(13) .
C8 F3' 1.352(13) .
C8 F1' 1.352(13) .
C8 C5 1.493(12) .
N1 N2 1.217(10) .
N2 N3 1.107(10) .
C1 C2 1.494(9) .
C2 C3 1.3900 .
C2 C7 1.3900 .
C3 C4 1.3900 .
C3 H3 0.9300 .
C4 C5 1.3900 .
C4 H4 0.9300 .
C5 C6 1.3900 .
C6 C7 1.3900 .
C6 H6 0.9300 .
C7 H7 0.9300 .
C9 H9A 0.9600 .
C9 H9B 0.9600 .
C9 H9C 0.9600 .

loop_
_geom_hbond_atom_site_label_D
_geom_hbond_atom_site_label_H
_geom_hbond_atom_site_label_A
_geom_hbond_distance_DH
_geom_hbond_distance_HA
_geom_hbond_distance_DA
_geom_hbond_angle_DHA
_geom_hbond_site_symmetry_A
_geom_hbond_publ_flag
O3 H3A N3 0.82 2.06 2.867(10) 168.3 1_565 yes

loop_
_geom_torsion_atom_site_label_1
_geom_torsion_atom_site_label_2
_geom_torsion_atom_site_label_3
_geom_torsion_atom_site_label_4
_geom_torsion
Cu2 O2 C1 O1 -3.6(15)
Cu2 O2 C1 C2 176.5(5)
Cu1 O1 C1 O2 5.2(14)
Cu1 O1 C1 C2 -174.9(5)
O2 C1 C2 C3 169.2(7)
O1 C1 C2 C3 -10.8(10)
O2 C1 C2 C7 -14.5(10)
O1 C1 C2 C7 165.5(6)
C7 C2 C3 C4 0.0
C1 C2 C3 C4 176.3(7)
C2 C3 C4 C5 0.0
C3 C4 C5 C6 0.0
C3 C4 C5 C8 -177.1(8)
F1 C8 C5 C6 -136.1(15)
F2' C8 C5 C6 84.1(17)
F3 C8 C5 C6 -9.7(17)
F2 C8 C5 C6 106.5(13)
F3' C8 C5 C6 -46(2)
F1' C8 C5 C6 -160.3(15)
F1 C8 C5 C4 41.0(17)
F2' C8 C5 C4 -98.8(17)
F3 C8 C5 C4 167.4(16)
F2 C8 C5 C4 -76.4(15)
F3' C8 C5 C4 130.7(19)
F1' C8 C5 C4 16.8(18)
C4 C5 C6 C7 0.0
C8 C5 C6 C7 177.1(8)
C5 C6 C7 C2 0.0
C3 C2 C7 C6 0.0
C1 C2 C7 C6 -176.3(7)
